data_7039471
loop_
_publ_author_name
'Duan, Xin-E'
'Tong, Hong-Bo'
'Wei, Xue-Hong'
'Shi, He-Ping'
'Bai, Sheng-Di'
'Bai, Tao'
'Zhang, Jing'
'Zhang, Yong-Bin'
'Liu, Dian-Sheng'

_publ_section_title
;
 Coordination reactions of
 2-pyridinecarboxaldehyde-phenylhydrazonatolithium with selected
 transition metal (Zn, Sn, Fe, Co, Ni and Zr) chlorides and its coupling
 reaction with dichloromethane.
;
_journal_issue 27
_journal_name_full 'Dalton transactions (Cambridge, England : 2003)'
_journal_page_first 11061
_journal_page_last 11070
_journal_paper_doi 10.1039/c6dt01183g
_journal_volume 45
_journal_year 2016
_chemical_formula_moiety 'C24 H20 Fe N6'
_chemical_formula_sum 'C24 H20 Fe N6'
_chemical_formula_weight 448.31
_chemical_melting_point 442.0(10)
_chemical_name_systematic
; 
 ? 
;
_space_group_IT_number 15
_symmetry_cell_setting monoclinic
_symmetry_space_group_name_Hall '-C 2yc'
_symmetry_space_group_name_H-M 'C 1 2/c 1'
_atom_sites_solution_hydrogens geom
_atom_sites_solution_primary direct
_atom_sites_solution_secondary difmap
_audit_creation_method SHELXL-97
_audit_update_record
;
2016-03-23 deposited with the CCDC.
2016-06-10 downloaded from the CCDC.
;
_cell_angle_alpha 90.00
_cell_angle_beta 107.839(4)
_cell_angle_gamma 90.00
_cell_formula_units_Z 4
_cell_length_a 18.647(4)
_cell_length_b 9.818(2)
_cell_length_c 11.893(3)
_cell_measurement_reflns_used 2506
_cell_measurement_temperature 238(2)
_cell_measurement_theta_max 27.72
_cell_measurement_theta_min 2.37
_cell_volume 2072.6(8)
_computing_cell_refinement SAINT
_computing_data_collection SMART
_computing_data_reduction SAINT
_computing_molecular_graphics 'Bruker SHELXTL'
_computing_publication_material 'Bruker SHELXTL'
_computing_structure_refinement 'SHELXS-97 (Sheldrick, 2008)'
_computing_structure_solution 'SHELXS-97 (Sheldrick, 2008)'
_diffrn_ambient_temperature 238(2)
_diffrn_measured_fraction_theta_full 0.997
_diffrn_measured_fraction_theta_max 0.997
_diffrn_measurement_device_type 'CCD AREA DETECOR'
_diffrn_measurement_method /w
_diffrn_radiation_monochromator graphite
_diffrn_radiation_source 'fine-focus sealed tube'
_diffrn_radiation_type MoK\a
_diffrn_radiation_wavelength 0.71073
_diffrn_reflns_av_R_equivalents 0.0446
_diffrn_reflns_av_sigmaI/netI 0.0485
_diffrn_reflns_limit_h_max 18
_diffrn_reflns_limit_h_min -22
_diffrn_reflns_limit_k_max 11
_diffrn_reflns_limit_k_min -11
_diffrn_reflns_limit_l_max 14
_diffrn_reflns_limit_l_min -14
_diffrn_reflns_number 5475
_diffrn_reflns_theta_full 25.04
_diffrn_reflns_theta_max 25.04
_diffrn_reflns_theta_min 2.37
_exptl_absorpt_coefficient_mu 0.752
_exptl_absorpt_correction_T_max 0.8642
_exptl_absorpt_correction_T_min 0.8059
_exptl_absorpt_correction_type multi-scan
_exptl_absorpt_process_details sadabs
_exptl_crystal_colour black
_exptl_crystal_density_diffrn 1.437
_exptl_crystal_density_method 'not measured'
_exptl_crystal_description block
_exptl_crystal_F_000 928
_exptl_crystal_size_max 0.30
_exptl_crystal_size_mid 0.20
_exptl_crystal_size_min 0.20
_refine_diff_density_max 0.212
_refine_diff_density_min -0.204
_refine_diff_density_rms 0.044
_refine_ls_extinction_method none
_refine_ls_goodness_of_fit_ref 1.029
_refine_ls_hydrogen_treatment constr
_refine_ls_matrix_type full
_refine_ls_number_parameters 141
_refine_ls_number_reflns 1833
_refine_ls_number_restraints 0
_refine_ls_restrained_S_all 1.029
_refine_ls_R_factor_all 0.0381
_refine_ls_R_factor_gt 0.0322
_refine_ls_shift/su_max 0.000
_refine_ls_shift/su_mean 0.000
_refine_ls_structure_factor_coef Fsqd
_refine_ls_weighting_details 'calc w=1/[\s^2^(Fo^2^)+(0.0293P)^2^+1.6681P] where P=(Fo^2^+2Fc^2^)/3'
_refine_ls_weighting_scheme calc
_refine_ls_wR_factor_gt 0.0813
_refine_ls_wR_factor_ref 0.0848
_reflns_number_gt 1619
_reflns_number_total 1833
_reflns_threshold_expression >2sigma(I)
_cod_data_source_file c6dt01183g2.cif
_cod_data_source_block 3
_cod_depositor_comments
;
The following automatic conversions were performed:

'_chemical_melting_point' value '441-443' was changed to '442.0(10)'
- the average value was taken and precision was estimated.

'_symmetry_cell_setting' value 'Monoclinic' changed to 'monoclinic'
according to
/usr/data/users/saulius/crontab/automatic-downloads/rss-feeds/RSC/lib/dictionaries/cif_core.dic
dictionary named 'cif_core.dic' version 2.4.2 from 2011-04-26.

Automatic conversion script
Id: cif_fix_values 4268 2015-11-12 08:31:59Z antanas 

 Adding full bibliography for 7039469--7039475.cif.

The following automatic conversions were performed:

'_refine_ls_hydrogen_treatment' value 'constra' was replaced with the
value 'constr' as specified in the replacement file
'src/cod-tools/trunk/data/replacement-values/replacement_values.lst'.

Automatic conversion script
Id: cif_fix_values 5376 2017-05-30 11:51:03Z andrius 
;
_cod_original_cell_volume 2072.7(8)
_cod_original_sg_symbol_H-M 'C2/c  '
_cod_database_code 7039471

loop_
_symmetry_equiv_pos_as_xyz
'x, y, z'
'-x, y, -z+1/2'
'x+1/2, y+1/2, z'
'-x+1/2, y+1/2, -z+1/2'
'-x, -y, -z'
'x, -y, z-1/2'
'-x+1/2, -y+1/2, -z'
'x+1/2, -y+1/2, z-1/2'

loop_
_atom_site_label
_atom_site_type_symbol
_atom_site_fract_x
_atom_site_fract_y
_atom_site_fract_z
_atom_site_U_iso_or_equiv
_atom_site_adp_type
_atom_site_occupancy
_atom_site_symmetry_multiplicity
_atom_site_calc_flag
_atom_site_refinement_flags
Fe1 Fe 0.5000 0.84202(4) 0.7500 0.03197(16) Uani 1 2 d S
N1 N 0.44604(9) 0.70984(17) 0.61797(15) 0.0344(4) Uani 1 1 d .
N2 N 0.56689(10) 0.86837(19) 0.55222(15) 0.0399(4) Uani 1 1 d .
N3 N 0.56622(9) 0.91018(17) 0.65993(13) 0.0310(4) Uani 1 1 d .
C1 C 0.52142(12) 0.7757(2) 0.49283(18) 0.0411(5) Uani 1 1 d .
H1 H 0.5281 0.7570 0.4192 0.049 Uiso 1 1 calc R
C2 C 0.46287(11) 0.6955(2) 0.51590(18) 0.0344(5) Uani 1 1 d .
C3 C 0.42375(13) 0.6015(2) 0.4306(2) 0.0457(6) Uani 1 1 d .
H3 H 0.4362 0.5918 0.3601 0.055 Uiso 1 1 calc R
C4 C 0.36763(13) 0.5237(3) 0.4491(2) 0.0534(6) Uani 1 1 d .
H4 H 0.3408 0.4614 0.3915 0.064 Uiso 1 1 calc R
C5 C 0.35119(14) 0.5384(3) 0.5535(2) 0.0585(7) Uani 1 1 d .
H5 H 0.3132 0.4856 0.5689 0.070 Uiso 1 1 calc R
C6 C 0.39085(13) 0.6309(3) 0.6343(2) 0.0491(6) Uani 1 1 d .
H6 H 0.3791 0.6401 0.7054 0.059 Uiso 1 1 calc R
C7 C 0.61909(10) 1.0147(2) 0.70445(17) 0.0306(4) Uani 1 1 d .
C8 C 0.66495(11) 1.0710(2) 0.64354(18) 0.0359(5) Uani 1 1 d .
H8 H 0.6624 1.0377 0.5683 0.043 Uiso 1 1 calc R
C9 C 0.71408(12) 1.1756(2) 0.6930(2) 0.0403(5) Uani 1 1 d .
H9 H 0.7441 1.2134 0.6503 0.048 Uiso 1 1 calc R
C10 C 0.71984(12) 1.2255(2) 0.8040(2) 0.0426(5) Uani 1 1 d .
H10 H 0.7539 1.2958 0.8374 0.051 Uiso 1 1 calc R
C11 C 0.67475(13) 1.1704(2) 0.8650(2) 0.0441(5) Uani 1 1 d .
H11 H 0.6779 1.2038 0.9405 0.053 Uiso 1 1 calc R
C12 C 0.62509(12) 1.0668(2) 0.81618(18) 0.0379(5) Uani 1 1 d .
H12 H 0.5947 1.0306 0.8589 0.046 Uiso 1 1 calc R

loop_
_atom_site_aniso_label
_atom_site_aniso_U_11
_atom_site_aniso_U_22
_atom_site_aniso_U_33
_atom_site_aniso_U_23
_atom_site_aniso_U_13
_atom_site_aniso_U_12
Fe1 0.0346(2) 0.0368(3) 0.0304(2) 0.000 0.01873(18) 0.000
N1 0.0338(9) 0.0341(9) 0.0386(9) -0.0004(7) 0.0160(8) 0.0010(7)
N2 0.0470(10) 0.0477(11) 0.0324(9) -0.0055(8) 0.0228(8) -0.0062(8)
N3 0.0349(9) 0.0335(9) 0.0290(8) -0.0020(7) 0.0160(7) -0.0008(7)
C1 0.0500(13) 0.0461(13) 0.0334(11) -0.0084(10) 0.0220(10) -0.0073(10)
C2 0.0345(11) 0.0329(11) 0.0359(11) -0.0014(9) 0.0111(9) 0.0059(8)
C3 0.0483(13) 0.0465(13) 0.0430(12) -0.0092(11) 0.0147(10) -0.0019(11)
C4 0.0496(14) 0.0450(14) 0.0633(15) -0.0163(12) 0.0138(12) -0.0096(11)
C5 0.0508(15) 0.0514(15) 0.0786(18) -0.0088(14) 0.0274(14) -0.0180(12)
C6 0.0493(13) 0.0534(14) 0.0525(13) -0.0040(11) 0.0272(11) -0.0106(11)
C7 0.0305(10) 0.0325(10) 0.0314(10) 0.0026(8) 0.0132(8) 0.0050(8)
C8 0.0387(11) 0.0385(12) 0.0355(10) 0.0006(9) 0.0188(9) 0.0019(9)
C9 0.0362(11) 0.0403(12) 0.0493(13) 0.0038(10) 0.0205(10) -0.0009(9)
C10 0.0377(12) 0.0379(12) 0.0513(13) -0.0040(10) 0.0120(10) -0.0044(9)
C11 0.0464(12) 0.0514(14) 0.0356(11) -0.0080(10) 0.0140(10) -0.0028(10)
C12 0.0402(11) 0.0421(12) 0.0358(11) -0.0011(9) 0.0180(9) -0.0035(9)

loop_
_atom_type_symbol
_atom_type_description
_atom_type_scat_dispersion_real
_atom_type_scat_dispersion_imag
_atom_type_scat_source
C C 0.0033 0.0016 'International Tables Vol C Tables 4.2.6.8 and 6.1.1.4'
H H 0.0000 0.0000 'International Tables Vol C Tables 4.2.6.8 and 6.1.1.4'
N N 0.0061 0.0033 'International Tables Vol C Tables 4.2.6.8 and 6.1.1.4'
Fe Fe 0.3463 0.8444 'International Tables Vol C Tables 4.2.6.8 and 6.1.1.4'

loop_
_geom_angle_atom_site_label_1
_geom_angle_atom_site_label_2
_geom_angle_atom_site_label_3
_geom_angle
_geom_angle_site_symmetry_1
_geom_angle_site_symmetry_3
N3 Fe1 N3 140.55(10) . 2_656
N3 Fe1 N1 92.33(7) . .
N3 Fe1 N1 112.78(7) 2_656 .
N3 Fe1 N1 112.78(7) . 2_656
N3 Fe1 N1 92.33(7) 2_656 2_656
N1 Fe1 N1 101.35(10) . 2_656
C6 N1 C2 117.85(19) . .
C6 N1 Fe1 118.09(15) . .
C2 N1 Fe1 124.06(14) . .
C1 N2 N3 122.45(17) . .
N2 N3 C7 111.68(15) . .
N2 N3 Fe1 126.80(13) . .
C7 N3 Fe1 121.52(12) . .
N2 C1 C2 133.50(19) . .
N2 C1 H1 113.3 . .
C2 C1 H1 113.2 . .
N1 C2 C3 120.5(2) . .
N1 C2 C1 120.86(18) . .
C3 C2 C1 118.68(19) . .
C4 C3 C2 120.4(2) . .
C4 C3 H3 119.8 . .
C2 C3 H3 119.8 . .
C3 C4 C5 118.7(2) . .
C3 C4 H4 120.6 . .
C5 C4 H4 120.6 . .
C6 C5 C4 118.9(2) . .
C6 C5 H5 120.5 . .
C4 C5 H5 120.5 . .
N1 C6 C5 123.6(2) . .
N1 C6 H6 118.2 . .
C5 C6 H6 118.2 . .
C8 C7 C12 117.79(19) . .
C8 C7 N3 124.33(17) . .
C12 C7 N3 117.87(17) . .
C9 C8 C7 120.42(19) . .
C9 C8 H8 119.8 . .
C7 C8 H8 119.8 . .
C8 C9 C10 121.2(2) . .
C8 C9 H9 119.4 . .
C10 C9 H9 119.4 . .
C11 C10 C9 118.9(2) . .
C11 C10 H10 120.6 . .
C9 C10 H10 120.6 . .
C10 C11 C12 120.5(2) . .
C10 C11 H11 119.8 . .
C12 C11 H11 119.8 . .
C11 C12 C7 121.3(2) . .
C11 C12 H12 119.4 . .
C7 C12 H12 119.4 . .

loop_
_geom_bond_atom_site_label_1
_geom_bond_atom_site_label_2
_geom_bond_distance
_geom_bond_site_symmetry_2
Fe1 N3 1.9825(16) .
Fe1 N3 1.9825(16) 2_656
Fe1 N1 2.0480(17) .
Fe1 N1 2.0480(17) 2_656
N1 C6 1.349(3) .
N1 C2 1.351(3) .
N2 C1 1.295(3) .
N2 N3 1.349(2) .
N3 C7 1.409(3) .
C1 C2 1.439(3) .
C1 H1 0.9400 .
C2 C3 1.400(3) .
C3 C4 1.366(3) .
C3 H3 0.9400 .
C4 C5 1.375(4) .
C4 H4 0.9400 .
C5 C6 1.363(3) .
C5 H5 0.9400 .
C6 H6 0.9400 .
C7 C8 1.393(3) .
C7 C12 1.396(3) .
C8 C9 1.382(3) .
C8 H8 0.9400 .
C9 C10 1.382(3) .
C9 H9 0.9400 .
C10 C11 1.378(3) .
C10 H10 0.9400 .
C11 C12 1.378(3) .
C11 H11 0.9400 .
C12 H12 0.9400 .

loop_
_geom_torsion_atom_site_label_1
_geom_torsion_atom_site_label_2
_geom_torsion_atom_site_label_3
_geom_torsion_atom_site_label_4
_geom_torsion
_geom_torsion_site_symmetry_1
N3 Fe1 N1 C6 179.91(17) .
N3 Fe1 N1 C6 -31.31(18) 2_656
N1 Fe1 N1 C6 66.12(16) 2_656
N3 Fe1 N1 C2 0.75(16) .
N3 Fe1 N1 C2 149.53(15) 2_656
N1 Fe1 N1 C2 -113.04(17) 2_656
C1 N2 N3 C7 -178.01(19) .
C1 N2 N3 Fe1 0.9(3) .
N3 Fe1 N3 N2 -132.21(17) 2_656
N1 Fe1 N3 N2 -0.98(17) .
N1 Fe1 N3 N2 102.37(16) 2_656
N3 Fe1 N3 C7 46.57(13) 2_656
N1 Fe1 N3 C7 177.80(15) .
N1 Fe1 N3 C7 -78.85(16) 2_656
N3 N2 C1 C2 -0.2(4) .
C6 N1 C2 C3 0.1(3) .
Fe1 N1 C2 C3 179.26(15) .
C6 N1 C2 C1 -179.6(2) .
Fe1 N1 C2 C1 -0.4(3) .
N2 C1 C2 N1 0.0(4) .
N2 C1 C2 C3 -179.7(2) .
N1 C2 C3 C4 0.5(3) .
C1 C2 C3 C4 -179.8(2) .
C2 C3 C4 C5 -0.9(4) .
C3 C4 C5 C6 0.6(4) .
C2 N1 C6 C5 -0.3(3) .
Fe1 N1 C6 C5 -179.5(2) .
C4 C5 C6 N1 0.0(4) .
N2 N3 C7 C8 1.8(3) .
Fe1 N3 C7 C8 -177.15(15) .
N2 N3 C7 C12 -179.32(17) .
Fe1 N3 C7 C12 1.7(2) .
C12 C7 C8 C9 -0.4(3) .
N3 C7 C8 C9 178.49(18) .
C7 C8 C9 C10 0.9(3) .
C8 C9 C10 C11 -0.9(3) .
C9 C10 C11 C12 0.3(3) .
C10 C11 C12 C7 0.1(3) .
C8 C7 C12 C11 -0.1(3) .
N3 C7 C12 C11 -179.08(19) .
